data_4330844
loop_
_publ_author_name
'Matthew J. Polinski'
'Shuao Wang'
'Evgeny V. Alekseev'
'Justin N. Cross'
'Wulf Depmeier'
'Thomas E. Albrecht-Schmitt'

_publ_section_title
;
 Effect of pH and Reaction Time on the Structures of Early Lanthanide(III)
 Borate Perchlorates
;
_journal_name_full 'Inorganic Chemistry'
_journal_page_first 11541
_journal_page_last 11548
_journal_paper_doi 10.1021/ic301421e
_journal_volume 51
_journal_year 2012
_chemical_formula_moiety Nd[B7O11(OH)(H2O)2(ClO4)]
_chemical_formula_sum 'B7 Cl Nd O18'
_chemical_formula_weight 543.36
_chemical_name_common 'Neodymium(III) Heptaborate Perchlorate'
_chemical_name_systematic
; 
 ? 
;
_space_group_IT_number 14
_symmetry_cell_setting monoclinic
_symmetry_space_group_name_Hall '-P 2yn'
_symmetry_space_group_name_H-M 'P 1 21/n 1'
_atom_sites_solution_hydrogens none
_atom_sites_solution_primary direct
_atom_sites_solution_secondary difmap
_audit_creation_method SHELXL-97
_cell_angle_alpha 90.00
_cell_angle_beta 90.4960(10)
_cell_angle_gamma 90.00
_cell_formula_units_Z 4
_cell_length_a 8.1236(8)
_cell_length_b 17.0348(17)
_cell_length_c 9.7954(10)
_cell_measurement_reflns_used 3143
_cell_measurement_temperature 100(2)
_cell_measurement_theta_max 27.58
_cell_measurement_theta_min 2.39
_cell_volume 1355.5(2)
_computing_cell_refinement 'Smart Saint'
_computing_data_collection Smart
_computing_data_reduction SAINT
_computing_molecular_graphics 'SHELXP-91 (Sheldrick, 1997)'
_computing_publication_material 'SHELXCIF-97 (Sheldrick, 2000)'
_computing_structure_refinement 'SHELXL-97 (Sheldrick, 2008)'
_computing_structure_solution 'SHELXS-97 (Sheldrick, 2008)'
_diffrn_ambient_temperature 100(2)
_diffrn_detector_area_resol_mean 0
_diffrn_measured_fraction_theta_full 0.997
_diffrn_measured_fraction_theta_max 0.997
_diffrn_measurement_device_type 'BRUKER apex II'
_diffrn_measurement_method '0.5 wide w/ exposures'
_diffrn_radiation_monochromator 'Quazar Optics'
_diffrn_radiation_source 'Imus microfocused'
_diffrn_radiation_type MoK\a
_diffrn_radiation_wavelength 0.71073
_diffrn_reflns_av_R_equivalents 0.0488
_diffrn_reflns_av_sigmaI/netI 0.0382
_diffrn_reflns_limit_h_max 10
_diffrn_reflns_limit_h_min -10
_diffrn_reflns_limit_k_max 21
_diffrn_reflns_limit_k_min -22
_diffrn_reflns_limit_l_max 12
_diffrn_reflns_limit_l_min -12
_diffrn_reflns_number 15844
_diffrn_reflns_theta_full 27.58
_diffrn_reflns_theta_max 27.58
_diffrn_reflns_theta_min 2.39
_exptl_absorpt_coefficient_mu 4.134
_exptl_absorpt_correction_T_max 0.980
_exptl_absorpt_correction_T_min 0.746
_exptl_absorpt_correction_type numerical
_exptl_absorpt_process_details SHELTXPREP
_exptl_crystal_colour Colorless
_exptl_crystal_density_diffrn 2.663
_exptl_crystal_description Tablet
_exptl_crystal_F_000 1024
_exptl_crystal_size_max 0.078
_exptl_crystal_size_mid 0.061
_exptl_crystal_size_min 0.005
_refine_diff_density_max 1.751
_refine_diff_density_min -2.633
_refine_diff_density_rms 0.212
_refine_ls_extinction_method none
_refine_ls_goodness_of_fit_ref 1.256
_refine_ls_hydrogen_treatment none
_refine_ls_matrix_type full
_refine_ls_number_parameters 244
_refine_ls_number_reflns 3143
_refine_ls_number_restraints 6
_refine_ls_restrained_S_all 1.254
_refine_ls_R_factor_all 0.0496
_refine_ls_R_factor_gt 0.0413
_refine_ls_shift/su_max 0.001
_refine_ls_shift/su_mean 0.000
_refine_ls_structure_factor_coef Fsqd
_refine_ls_weighting_details 'calc w=1/[\s^2^(Fo^2^)+(0.0064P)^2^+23.1442P] where P=(Fo^2^+2Fc^2^)/3'
_refine_ls_weighting_scheme calc
_refine_ls_wR_factor_gt 0.0966
_refine_ls_wR_factor_ref 0.0991
_reflns_number_gt 2730
_reflns_number_total 3143
_reflns_threshold_expression >2sigma(I)
_cod_data_source_file ic301421e_si_002_08.cif
_cod_data_source_block NdBClO-2
_cod_database_code 4330844

loop_
_symmetry_equiv_pos_as_xyz
'x, y, z'
'-x+1/2, y+1/2, -z+1/2'
'-x, -y, -z'
'x-1/2, -y-1/2, z-1/2'

loop_
_atom_site_label
_atom_site_type_symbol
_atom_site_fract_x
_atom_site_fract_y
_atom_site_fract_z
_atom_site_U_iso_or_equiv
_atom_site_adp_type
_atom_site_occupancy
_atom_site_symmetry_multiplicity
_atom_site_calc_flag
_atom_site_refinement_flags
Nd1 Nd 1.22997(4) 0.80750(2) 1.20962(4) 0.00614(11) Uani 1 1 d .
Cl1 Cl 1.3581(2) 0.59567(10) 1.18130(17) 0.0112(3) Uani 1 1 d .
O16 O 1.2233(6) 0.7726(3) 1.4624(5) 0.0080(10) Uani 1 1 d .
O15 O 1.2283(6) 0.7798(3) 0.9524(5) 0.0070(9) Uani 1 1 d .
O14 O 1.5231(6) 0.7984(3) 1.0913(5) 0.0077(9) Uani 1 1 d .
O13 O 1.5038(6) 0.7696(3) 1.3206(5) 0.0074(10) Uani 1 1 d .
O12 O 1.3266(6) 0.8857(3) 0.8190(5) 0.0093(10) Uani 1 1 d .
O11 O 0.9853(6) 0.7578(3) 1.0619(5) 0.0072(10) Uani 1 1 d .
O10 O 1.2558(6) 0.7634(3) 0.7070(5) 0.0055(9) Uani 1 1 d .
O9 O 0.9946(6) 0.7295(3) 1.3516(5) 0.0077(10) Uani 1 1 d .
O8 O 1.4156(6) 0.9223(3) 1.2748(5) 0.0149(11) Uani 1 1 d .
O7 O 1.6893(6) 0.8718(3) 1.2512(5) 0.0100(10) Uani 1 1 d .
O6 O 1.1705(7) 0.9223(3) 1.0609(5) 0.0154(11) Uani 1 1 d .
O5 O 1.2560(7) 0.6659(3) 1.1799(6) 0.0185(12) Uani 1 1 d .
O4 O 1.0239(6) 0.8971(3) 1.3103(5) 0.0128(11) Uani 1 1 d .
O3 O 1.2672(7) 0.5351(3) 1.1120(6) 0.0187(12) Uani 1 1 d .
O2 O 1.5068(7) 0.6115(4) 1.1083(6) 0.0209(13) Uani 1 1 d .
O1 O 1.3953(8) 0.5750(4) 1.3191(6) 0.0250(14) Uani 1 1 d .
B2 B 1.3286(9) 0.8019(5) 0.8348(7) 0.0059(14) Uani 1 1 d U
B1 B 1.6222(9) 0.7952(5) 1.2165(7) 0.0071(14) Uani 1 1 d .
O18 O 1.3697(6) 0.8718(3) 1.5803(5) 0.0087(10) Uani 1 1 d .
O17 O 1.6519(6) 1.0023(3) 1.3222(5) 0.0122(10) Uani 1 1 d .
B6 B 1.3342(9) 0.7888(5) 1.5757(7) 0.0066(14) Uani 1 1 d .
B5 B 1.0771(9) 0.7332(5) 1.4725(8) 0.0062(14) Uani 1 1 d .
B4 B 1.0697(10) 0.7559(5) 0.9432(8) 0.0076(15) Uani 1 1 d .
B3 B 1.5875(10) 0.9333(5) 1.2826(8) 0.0099(15) Uani 1 1 d .
B7 B 1.3496(9) 0.9178(5) 0.6922(8) 0.0086(15) Uani 1 1 d .

loop_
_atom_site_aniso_label
_atom_site_aniso_U_11
_atom_site_aniso_U_22
_atom_site_aniso_U_33
_atom_site_aniso_U_23
_atom_site_aniso_U_13
_atom_site_aniso_U_12
Nd1 0.00556(17) 0.00949(18) 0.00339(16) 0.00000(14) 0.00066(11) 0.00040(15)
Cl1 0.0102(8) 0.0104(8) 0.0130(8) 0.0013(6) 0.0008(6) -0.0002(6)
O16 0.007(2) 0.011(2) 0.006(2) 0.0006(19) -0.0019(18) -0.0008(19)
O15 0.005(2) 0.012(2) 0.004(2) -0.0008(18) 0.0024(17) -0.0006(19)
O14 0.008(2) 0.011(2) 0.004(2) -0.0008(19) -0.0020(18) 0.0020(19)
O13 0.005(2) 0.015(2) 0.002(2) -0.0003(19) 0.0003(17) 0.0019(19)
O12 0.012(2) 0.010(2) 0.005(2) -0.0011(19) -0.0006(19) -0.001(2)
O11 0.004(2) 0.013(2) 0.004(2) -0.0004(18) 0.0021(17) -0.0020(19)
O10 0.005(2) 0.009(2) 0.003(2) -0.0003(18) 0.0028(17) -0.0004(18)
O9 0.005(2) 0.014(2) 0.004(2) 0.0019(19) 0.0004(18) 0.0006(19)
O8 0.014(3) 0.014(3) 0.017(3) -0.001(2) -0.002(2) 0.001(2)
O7 0.013(3) 0.009(2) 0.008(2) -0.0011(19) -0.0010(19) 0.000(2)
O6 0.021(3) 0.015(3) 0.010(2) 0.000(2) -0.001(2) 0.002(2)
O5 0.020(3) 0.015(3) 0.021(3) -0.002(2) -0.005(2) 0.006(2)
O4 0.010(2) 0.011(3) 0.018(3) 0.000(2) 0.004(2) 0.001(2)
O3 0.018(3) 0.016(3) 0.022(3) 0.001(2) 0.001(2) -0.004(2)
O2 0.014(3) 0.026(3) 0.023(3) 0.000(2) 0.005(2) -0.003(2)
O1 0.040(4) 0.025(3) 0.010(3) 0.005(2) 0.001(3) 0.003(3)
B2 0.005(3) 0.010(4) 0.003(3) 0.000(3) 0.001(3) 0.002(3)
B1 0.009(3) 0.009(4) 0.003(3) 0.001(3) -0.001(3) 0.002(3)
O18 0.010(2) 0.010(2) 0.006(2) 0.0003(19) 0.0011(19) -0.0015(19)
O17 0.019(3) 0.009(2) 0.009(2) -0.002(2) -0.001(2) 0.000(2)
B6 0.006(3) 0.011(4) 0.003(3) -0.001(3) 0.001(3) -0.003(3)
B5 0.002(3) 0.009(4) 0.007(3) 0.001(3) 0.001(3) -0.001(3)
B4 0.008(4) 0.007(4) 0.008(4) 0.000(3) 0.000(3) -0.002(3)
B3 0.013(4) 0.011(4) 0.006(3) 0.000(3) 0.002(3) -0.002(3)
B7 0.006(3) 0.011(4) 0.009(4) 0.001(3) -0.003(3) 0.000(3)

loop_
_atom_type_symbol
_atom_type_description
_atom_type_scat_dispersion_real
_atom_type_scat_dispersion_imag
_atom_type_scat_source
B B 0.0013 0.0007 'International Tables Vol C Tables 4.2.6.8 and 6.1.1.4'
O O 0.0106 0.0060 'International Tables Vol C Tables 4.2.6.8 and 6.1.1.4'
Cl Cl 0.1484 0.1585 'International Tables Vol C Tables 4.2.6.8 and 6.1.1.4'
Nd Nd -0.1943 3.0179 'International Tables Vol C Tables 4.2.6.8 and 6.1.1.4'

loop_
_geom_angle_atom_site_label_1
_geom_angle_atom_site_label_2
_geom_angle_atom_site_label_3
_geom_angle
_geom_angle_site_symmetry_1
_geom_angle_site_symmetry_3
O5 Nd1 O4 135.77(18) . .
O5 Nd1 O6 136.49(18) . .
O4 Nd1 O6 67.64(17) . .
O5 Nd1 O8 137.51(18) . .
O4 Nd1 O8 80.09(17) . .
O6 Nd1 O8 69.78(17) . .
O5 Nd1 O16 83.58(17) . .
O4 Nd1 O16 74.71(16) . .
O6 Nd1 O16 138.42(16) . .
O8 Nd1 O16 87.31(16) . .
O5 Nd1 O13 74.01(17) . .
O4 Nd1 O13 125.19(16) . .
O6 Nd1 O13 127.87(17) . .
O8 Nd1 O13 64.85(16) . .
O16 Nd1 O13 63.43(15) . .
O5 Nd1 O15 72.56(17) . .
O4 Nd1 O15 120.47(17) . .
O6 Nd1 O15 64.47(16) . .
O8 Nd1 O15 112.69(16) . .
O16 Nd1 O15 155.86(15) . .
O13 Nd1 O15 111.69(15) . .
O5 Nd1 O11 71.17(17) . .
O4 Nd1 O11 84.59(16) . .
O6 Nd1 O11 77.58(17) . .
O8 Nd1 O11 147.18(16) . .
O16 Nd1 O11 116.37(15) . .
O13 Nd1 O11 144.85(15) . .
O15 Nd1 O11 52.63(14) . .
O5 Nd1 O14 79.14(17) . .
O4 Nd1 O14 145.06(16) . .
O6 Nd1 O14 87.76(16) . .
O8 Nd1 O14 67.91(16) . .
O16 Nd1 O14 115.87(15) . .
O13 Nd1 O14 52.44(14) . .
O15 Nd1 O14 63.80(14) . .
O11 Nd1 O14 115.00(14) . .
O5 Nd1 O9 68.91(17) . .
O4 Nd1 O9 67.47(16) . .
O6 Nd1 O9 123.38(16) . .
O8 Nd1 O9 131.61(16) . .
O16 Nd1 O9 50.83(15) . .
O13 Nd1 O9 105.85(15) . .
O15 Nd1 O9 114.49(15) . .
O11 Nd1 O9 65.59(14) . .
O14 Nd1 O9 146.05(15) . .
O5 Nd1 B4 69.4(2) . .
O4 Nd1 B4 103.6(2) . .
O6 Nd1 B4 69.13(19) . .
O8 Nd1 B4 133.32(19) . .
O16 Nd1 B4 139.06(18) . .
O13 Nd1 B4 131.23(19) . .
O15 Nd1 B4 26.27(18) . .
O11 Nd1 B4 26.37(18) . .
O14 Nd1 B4 89.28(18) . .
O9 Nd1 B4 89.99(18) . .
O1 Cl1 O2 110.2(4) . .
O1 Cl1 O3 112.0(4) . .
O2 Cl1 O3 109.4(3) . .
O1 Cl1 O5 109.2(3) . .
O2 Cl1 O5 108.8(4) . .
O3 Cl1 O5 107.2(3) . .
B5 O16 B6 124.9(6) . .
B5 O16 Nd1 102.2(4) . .
B6 O16 Nd1 132.9(4) . .
B4 O15 B2 124.1(6) . .
B4 O15 Nd1 96.7(4) . .
B2 O15 Nd1 136.6(4) . .
B5 O14 B1 121.6(6) 4_675 .
B5 O14 Nd1 133.9(4) 4_675 .
B1 O14 Nd1 97.2(4) . .
B4 O13 B1 116.4(5) 4_676 .
B4 O13 Nd1 141.3(4) 4_676 .
B1 O13 Nd1 101.7(4) . .
B7 O12 B2 119.6(6) . .
B4 O11 B6 119.7(6) . 4_575
B4 O11 Nd1 95.5(4) . .
B6 O11 Nd1 139.7(4) 4_575 .
B1 O10 B6 124.4(5) 4_575 1_554
B1 O10 B2 121.1(5) 4_575 .
B6 O10 B2 114.4(5) 1_554 .
B5 O9 B2 124.3(5) . 4_576
B5 O9 Nd1 94.6(4) . .
B2 O9 Nd1 140.8(4) 4_576 .
B3 O8 Nd1 134.4(5) . .
B3 O7 B1 120.8(6) . .
Cl1 O5 Nd1 149.5(4) . .
O12 B2 O9 112.8(6) . 4_675
O12 B2 O15 109.6(5) . .
O9 B2 O15 109.7(5) 4_675 .
O12 B2 O10 109.5(5) . .
O9 B2 O10 106.6(5) 4_675 .
O15 B2 O10 108.6(5) . .
O7 B1 O14 111.4(6) . .
O7 B1 O13 110.5(6) . .
O14 B1 O13 103.5(5) . .
O7 B1 O10 110.3(6) . 4_676
O14 B1 O10 111.8(6) . 4_676
O13 B1 O10 109.2(5) . 4_676
B7 O18 B6 124.4(6) 1_556 .
B3 O17 B7 147.0(6) . 3_877
O18 B6 O16 109.4(6) . .
O18 B6 O11 111.5(6) . 4_676
O16 B6 O11 109.9(6) . 4_676
O18 B6 O10 110.0(5) . 1_556
O16 B6 O10 109.5(6) . 1_556
O11 B6 O10 106.5(5) 4_676 1_556
O14 B5 O9 124.7(6) 4_576 .
O14 B5 O16 122.9(6) 4_576 .
O9 B5 O16 112.4(6) . .
O15 B4 O11 115.1(6) . .
O15 B4 O13 120.9(6) . 4_575
O11 B4 O13 123.9(6) . 4_575
O15 B4 Nd1 57.0(3) . .
O11 B4 Nd1 58.1(3) . .
O13 B4 Nd1 177.1(5) 4_575 .
O17 B3 O7 120.0(7) . .
O17 B3 O8 121.0(7) . .
O7 B3 O8 119.0(7) . .
O18 B7 O17 119.4(6) 1_554 3_877
O18 B7 O12 121.2(7) 1_554 .
O17 B7 O12 119.3(7) 3_877 .

loop_
_geom_bond_atom_site_label_1
_geom_bond_atom_site_label_2
_geom_bond_distance
_geom_bond_site_symmetry_2
Nd1 O5 2.439(5) .
Nd1 O4 2.476(5) .
Nd1 O6 2.483(5) .
Nd1 O8 2.547(5) .
Nd1 O16 2.548(5) .
Nd1 O13 2.550(5) .
Nd1 O15 2.563(5) .
Nd1 O11 2.590(5) .
Nd1 O14 2.662(5) .
Nd1 O9 2.720(5) .
Nd1 B4 3.036(8) .
Cl1 O1 1.425(6) .
Cl1 O2 1.435(6) .
Cl1 O3 1.436(6) .
Cl1 O5 1.456(6) .
O16 B5 1.369(9) .
O16 B6 1.450(9) .
O15 B4 1.353(9) .
O15 B2 1.466(8) .
O14 B5 1.358(9) 4_675
O14 B1 1.463(8) .
O13 B4 1.382(9) 4_676
O13 B1 1.473(9) .
O12 B7 1.371(9) .
O12 B2 1.435(9) .
O11 B4 1.355(9) .
O11 B6 1.470(9) 4_575
O10 B1 1.478(9) 4_575
O10 B6 1.503(8) 1_554
O10 B2 1.528(8) .
O9 B5 1.358(9) .
O9 B2 1.459(8) 4_576
O8 B3 1.411(10) .
O7 B3 1.371(9) .
O7 B1 1.454(9) .
B2 O9 1.459(8) 4_675
B1 O10 1.478(9) 4_676
O18 B7 1.360(9) 1_556
O18 B6 1.442(9) .
O17 B3 1.343(10) .
O17 B7 1.367(9) 3_877
B6 O11 1.470(9) 4_676
B6 O10 1.503(8) 1_556
B5 O14 1.358(9) 4_576
B4 O13 1.382(9) 4_575
B7 O18 1.360(9) 1_554
B7 O17 1.367(9) 3_877
